data_4502043
loop_
_publ_author_name
'Lipstman, Sophia'
'Goldberg, Israel'

_publ_section_title
;
 Versatile Molecular Recognition Features of Tetra(3-pyridyl)porphyrin in
 Crystal Engineering
;
_journal_issue 10
_journal_name_full 'Crystal Growth &amp; Design'
_journal_page_first 4596
_journal_paper_doi 10.1021/cg1008973
_journal_volume 10
_journal_year 2010
_chemical_formula_moiety 'C40 H24 Cu5 I4 N8'
_chemical_formula_sum 'C40 H24 Cu5 I4 N8'
_chemical_formula_weight 1441.97
_chemical_name_systematic
; 
 ? 
;
_space_group_IT_number 88
_symmetry_cell_setting tetragonal
_symmetry_space_group_name_Hall '-I 4ad'
_symmetry_space_group_name_H-M 'I 41/a :2'
_atom_sites_solution_hydrogens geom
_atom_sites_solution_primary direct
_atom_sites_solution_secondary difmap
_audit_creation_method SHELXL-97
_cell_angle_alpha 90.00
_cell_angle_beta 90.00
_cell_angle_gamma 90.00
_cell_formula_units_Z 4
_cell_length_a 15.4140(4)
_cell_length_b 15.4140(4)
_cell_length_c 17.4352(4)
_cell_measurement_reflns_used 2321
_cell_measurement_temperature 110(2)
_cell_measurement_theta_max 27.86
_cell_measurement_theta_min 2.99
_cell_volume 4142.45(18)
_computing_cell_refinement Denzo
_computing_data_collection 'Collect, Nonius B.V.'
_computing_data_reduction 'Denzo & Scalepack'
_computing_structure_refinement 'SHELXL-97 (Sheldrick, 1997)'
_computing_structure_solution SIR-97
_diffrn_ambient_temperature 110(2)
_diffrn_detector_area_resol_mean 12.8
_diffrn_measured_fraction_theta_full 0.993
_diffrn_measured_fraction_theta_max 0.993
_diffrn_measurement_device_type 'Nonius KappaCCD'
_diffrn_measurement_method '1 deg. \w scans'
_diffrn_radiation_monochromator graphite
_diffrn_radiation_source 'fine-focus sealed tube'
_diffrn_radiation_type MoK\a
_diffrn_radiation_wavelength 0.71073
_diffrn_reflns_av_R_equivalents 0.0530
_diffrn_reflns_av_sigmaI/netI 0.0570
_diffrn_reflns_limit_h_max 20
_diffrn_reflns_limit_h_min -20
_diffrn_reflns_limit_k_max 20
_diffrn_reflns_limit_k_min -20
_diffrn_reflns_limit_l_max 22
_diffrn_reflns_limit_l_min 0
_diffrn_reflns_number 8404
_diffrn_reflns_theta_full 27.86
_diffrn_reflns_theta_max 27.86
_diffrn_reflns_theta_min 2.99
_diffrn_standards_number 0
_exptl_absorpt_coefficient_mu 5.548
_exptl_absorpt_correction_T_max 0.6069
_exptl_absorpt_correction_T_min 0.4900
_exptl_absorpt_correction_type multi-scan
_exptl_absorpt_process_details 'Blessing, 1995'
_exptl_crystal_colour purple
_exptl_crystal_density_diffrn 2.312
_exptl_crystal_density_method 'not measured'
_exptl_crystal_description prism
_exptl_crystal_F_000 2708
_exptl_crystal_size_max 0.15
_exptl_crystal_size_mid 0.12
_exptl_crystal_size_min 0.10
_refine_diff_density_max 0.689
_refine_diff_density_min -0.893
_refine_diff_density_rms 0.164
_refine_ls_extinction_method none
_refine_ls_goodness_of_fit_ref 1.069
_refine_ls_hydrogen_treatment constr
_refine_ls_matrix_type full
_refine_ls_number_parameters 129
_refine_ls_number_reflns 2452
_refine_ls_number_restraints 0
_refine_ls_restrained_S_all 1.069
_refine_ls_R_factor_all 0.0692
_refine_ls_R_factor_gt 0.0397
_refine_ls_shift/su_max 0.001
_refine_ls_shift/su_mean 0.000
_refine_ls_structure_factor_coef Fsqd
_refine_ls_weighting_details 'calc w=1/[\s^2^(Fo^2^)+(0.0387P)^2^+0.0000P] where P=(Fo^2^+2Fc^2^)/3'
_refine_ls_weighting_scheme calc
_refine_ls_wR_factor_gt 0.0803
_refine_ls_wR_factor_ref 0.0900
_reflns_number_gt 1766
_reflns_number_total 2452
_reflns_threshold_expression >2sigma(I)
_cod_data_source_file cg1008973_si_001.cif
_cod_data_source_block 5
_cod_original_sg_symbol_H-M 'I 41/a'
_cod_database_code 4502043

loop_
_symmetry_equiv_pos_as_xyz
'x, y, z'
'-x, -y+1/2, z'
'-y+3/4, x+1/4, z+1/4'
'y+1/4, -x+1/4, z+1/4'
'x+1/2, y+1/2, z+1/2'
'-x+1/2, -y+1, z+1/2'
'-y+5/4, x+3/4, z+3/4'
'y+3/4, -x+3/4, z+3/4'
'-x, -y, -z'
'x, y-1/2, -z'
'y-3/4, -x-1/4, -z-1/4'
'-y-1/4, x-1/4, -z-1/4'
'-x+1/2, -y+1/2, -z+1/2'
'x+1/2, y, -z+1/2'
'y-1/4, -x+1/4, -z+1/4'
'-y+1/4, x+1/4, -z+1/4'

loop_
_atom_site_label
_atom_site_type_symbol
_atom_site_fract_x
_atom_site_fract_y
_atom_site_fract_z
_atom_site_U_iso_or_equiv
_atom_site_adp_type
_atom_site_occupancy
_atom_site_symmetry_multiplicity
_atom_site_calc_flag
_atom_site_refinement_flags
Cu1 Cu 0.0000 0.2500 0.1250 0.0163(2) Uani 1 4 d S
C1 C 0.0310(3) 0.0552(3) 0.1266(3) 0.0197(10) Uani 1 1 d .
C2 C 0.0994(3) -0.0075(3) 0.1246(3) 0.0244(11) Uani 1 1 d .
H2 H 0.0928 -0.0688 0.1245 0.029 Uiso 1 1 calc R
C3 C 0.1747(3) 0.0363(3) 0.1230(3) 0.0240(11) Uani 1 1 d .
H3 H 0.2312 0.0118 0.1210 0.029 Uiso 1 1 calc R
C4 C 0.1539(3) 0.1261(3) 0.1247(3) 0.0194(10) Uani 1 1 d .
C5 C 0.2150(3) 0.1927(3) 0.1223(3) 0.0198(10) Uani 1 1 d .
N6 N 0.0650(3) 0.1380(3) 0.1267(2) 0.0187(8) Uani 1 1 d .
C7 C 0.3087(3) 0.1680(3) 0.1158(3) 0.0220(10) Uani 1 1 d .
C8 C 0.3477(3) 0.1679(3) 0.0444(3) 0.0220(11) Uani 1 1 d .
H8 H 0.3134 0.1826 0.0010 0.026 Uiso 1 1 calc R
N9 N 0.4321(3) 0.1481(3) 0.0333(2) 0.0234(9) Uani 1 1 d .
C10 C 0.4796(3) 0.1251(3) 0.0946(3) 0.0245(11) Uani 1 1 d .
H10 H 0.5384 0.1086 0.0872 0.029 Uiso 1 1 calc R
C11 C 0.4462(4) 0.1247(4) 0.1678(3) 0.0317(13) Uani 1 1 d .
H11 H 0.4818 0.1100 0.2103 0.038 Uiso 1 1 calc R
C12 C 0.3591(3) 0.1462(4) 0.1784(3) 0.0288(12) Uani 1 1 d .
H12 H 0.3346 0.1459 0.2284 0.035 Uiso 1 1 calc R
I I 0.64419(2) 0.12796(2) -0.072333(18) 0.02810(13) Uani 1 1 d .
Cu2 Cu 0.48203(4) 0.15629(4) -0.07401(3) 0.02695(18) Uani 1 1 d .

loop_
_atom_site_aniso_label
_atom_site_aniso_U_11
_atom_site_aniso_U_22
_atom_site_aniso_U_33
_atom_site_aniso_U_23
_atom_site_aniso_U_13
_atom_site_aniso_U_12
Cu1 0.0151(7) 0.016 0.0175(5) 0.000 0.000 0.000
C1 0.022(3) 0.021(3) 0.016(2) 0.0020(19) 0.001(2) 0.004(2)
C2 0.032(3) 0.016(2) 0.025(2) 0.006(2) 0.003(2) 0.003(2)
C3 0.022(3) 0.024(3) 0.026(2) 0.005(2) 0.004(2) 0.004(2)
C4 0.019(2) 0.023(3) 0.015(2) 0.004(2) 0.0026(19) 0.000(2)
C5 0.017(2) 0.025(3) 0.017(2) 0.001(2) 0.0075(19) 0.003(2)
N6 0.019(2) 0.019(2) 0.0179(19) 0.0011(17) 0.0006(16) -0.0003(16)
C7 0.019(3) 0.025(3) 0.022(2) 0.001(2) -0.002(2) 0.002(2)
C8 0.024(3) 0.024(3) 0.019(2) 0.002(2) -0.001(2) 0.001(2)
N9 0.019(2) 0.028(2) 0.023(2) 0.0046(18) 0.0002(17) -0.0014(19)
C10 0.015(3) 0.029(3) 0.030(3) 0.005(2) -0.003(2) -0.002(2)
C11 0.029(3) 0.048(4) 0.019(3) 0.002(2) -0.005(2) 0.006(3)
C12 0.026(3) 0.041(3) 0.019(2) 0.001(2) 0.006(2) 0.005(2)
I 0.0248(2) 0.0326(2) 0.0269(2) 0.00070(15) 0.00352(14) 0.00539(15)
Cu2 0.0241(4) 0.0348(4) 0.0220(3) 0.0028(3) 0.0044(3) 0.0023(3)

loop_
_atom_type_symbol
_atom_type_description
_atom_type_scat_dispersion_real
_atom_type_scat_dispersion_imag
_atom_type_scat_source
C C 0.0033 0.0016 'International Tables Vol C Tables 4.2.6.8 and 6.1.1.4'
H H 0.0000 0.0000 'International Tables Vol C Tables 4.2.6.8 and 6.1.1.4'
N N 0.0061 0.0033 'International Tables Vol C Tables 4.2.6.8 and 6.1.1.4'
Cu Cu 0.3201 1.2651 'International Tables Vol C Tables 4.2.6.8 and 6.1.1.4'
I I -0.4742 1.8119 'International Tables Vol C Tables 4.2.6.8 and 6.1.1.4'

loop_
_geom_angle_atom_site_label_1
_geom_angle_atom_site_label_2
_geom_angle_atom_site_label_3
_geom_angle
_geom_angle_site_symmetry_1
_geom_angle_site_symmetry_3
N6 Cu1 N6 90.013(3) 2 16
N6 Cu1 N6 90.013(3) 2 15
N6 Cu1 N6 178.3(2) 16 15
N6 Cu1 N6 178.3(2) 2 .
N6 Cu1 N6 90.012(3) 16 .
N6 Cu1 N6 90.013(3) 15 .
N6 C1 C5 125.2(4) . 15
N6 C1 C2 110.1(4) . .
C5 C1 C2 124.7(5) 15 .
C3 C2 C1 107.4(4) . .
C3 C2 H2 126.3 . .
C1 C2 H2 126.3 . .
C2 C3 C4 107.1(4) . .
C2 C3 H3 126.4 . .
C4 C3 H3 126.4 . .
N6 C4 C5 124.9(4) . .
N6 C4 C3 110.7(4) . .
C5 C4 C3 124.3(5) . .
C4 C5 C1 124.6(4) . 16
C4 C5 C7 117.9(4) . .
C1 C5 C7 117.6(4) 16 .
C1 N6 C4 104.7(4) . .
C1 N6 Cu1 127.5(3) . .
C4 N6 Cu1 127.7(3) . .
C12 C7 C8 117.9(5) . .
C12 C7 C5 122.9(4) . .
C8 C7 C5 119.2(4) . .
N9 C8 C7 123.2(4) . .
N9 C8 H8 118.4 . .
C7 C8 H8 118.4 . .
C10 N9 C8 118.1(4) . .
C10 N9 Cu2 122.9(3) . .
C8 N9 Cu2 118.9(3) . .
N9 C10 C11 122.3(5) . .
N9 C10 H10 118.8 . .
C11 C10 H10 118.8 . .
C10 C11 C12 118.8(5) . .
C10 C11 H11 120.6 . .
C12 C11 H11 120.6 . .
C7 C12 C11 119.6(4) . .
C7 C12 H12 120.2 . .
C11 C12 H12 120.2 . .
Cu2 I Cu2 65.24(3) . 12_655
N9 Cu2 I 110.65(12) . .
N9 Cu2 I 113.44(12) . 11_665
I Cu2 I 125.30(3) . 11_665
N9 Cu2 Cu2 149.92(12) . 12_655
I Cu2 Cu2 57.40(2) . 12_655
I Cu2 Cu2 93.77(3) 11_665 12_655
N9 Cu2 Cu2 118.49(12) . 11_665
I Cu2 Cu2 122.41(3) . 11_665
I Cu2 Cu2 57.37(3) 11_665 11_665
Cu2 Cu2 Cu2 65.03(3) 12_655 11_665
N9 Cu2 Cu2 97.64(12) . 2_655
I Cu2 Cu2 89.05(3) . 2_655
I Cu2 Cu2 114.84(3) 11_665 2_655
Cu2 Cu2 Cu2 57.486(13) 12_655 2_655
Cu2 Cu2 Cu2 57.485(13) 11_665 2_655

loop_
_geom_bond_atom_site_label_1
_geom_bond_atom_site_label_2
_geom_bond_distance
_geom_bond_site_symmetry_2
Cu1 N6 1.996(4) 2
Cu1 N6 1.996(4) 16
Cu1 N6 1.996(4) 15
Cu1 N6 1.996(4) .
C1 N6 1.381(6) .
C1 C5 1.396(7) 15
C1 C2 1.431(7) .
C2 C3 1.342(7) .
C2 H2 0.9500 .
C3 C4 1.421(7) .
C3 H3 0.9500 .
C4 N6 1.382(6) .
C4 C5 1.393(7) .
C5 C1 1.396(7) 16
C5 C7 1.499(7) .
C7 C12 1.381(7) .
C7 C8 1.381(7) .
C8 N9 1.350(6) .
C8 H8 0.9500 .
N9 C10 1.343(6) .
N9 Cu2 2.028(4) .
C10 C11 1.375(7) .
C10 H10 0.9500 .
C11 C12 1.394(7) .
C11 H11 0.9500 .
C12 H12 0.9500 .
I Cu2 2.5376(7) .
I Cu2 2.5386(7) 12_655
Cu2 I 2.5386(7) 11_665
Cu2 Cu2 2.7362(10) 12_655
Cu2 Cu2 2.7363(10) 11_665
Cu2 Cu2 2.9416(14) 2_655
